data_4073813
loop_
_publ_author_name
'Moulton, Benjamin E.'
'Duhme-Klair, Anne K.'
'Fairlamb, Ian J. S.'
'Lynam, Jason M.'
'Whitwood, Adrian C.'

_publ_section_title
;
 A Rationale for the Linear Correlation of Aryl Substituent Effects in
 Iron(0) Tricarbonyl Complexes Containing \a,\b-Unsaturated Enone
 (Chalcone) Ligands
;
_journal_issue 25
_journal_name_full Organometallics
_journal_page_first 6354
_journal_paper_doi 10.1021/om7006425
_journal_volume 26
_journal_year 2007
_chemical_formula_moiety 'C19 H11 F3 Fe O4'
_chemical_formula_sum 'C19 H11 F3 Fe O4'
_chemical_formula_weight 416.13
_chemical_name_systematic
; 
 ? 
;
_space_group_IT_number 2
_symmetry_cell_setting triclinic
_symmetry_space_group_name_Hall '-P 1'
_symmetry_space_group_name_H-M 'P -1'
_atom_sites_solution_hydrogens geom
_atom_sites_solution_primary direct
_atom_sites_solution_secondary difmap
_audit_creation_method SHELXL-97
_cell_angle_alpha 110.728(2)
_cell_angle_beta 92.247(2)
_cell_angle_gamma 100.016(2)
_cell_formula_units_Z 2
_cell_length_a 8.0365(9)
_cell_length_b 9.4564(11)
_cell_length_c 12.2370(14)
_cell_measurement_reflns_used 3779
_cell_measurement_temperature 100(2)
_cell_measurement_theta_max 30.00
_cell_measurement_theta_min 2.35
_cell_volume 851.37(17)
_computing_cell_refinement 'Bruker SMART'
_computing_data_collection 'Bruker SMART'
_computing_data_reduction 'Bruker SAINT'
_computing_molecular_graphics 'Bruker SHELXTL'
_computing_publication_material 'Bruker SHELXTL'
_computing_structure_refinement 'SHELXL-97 (Sheldrick, 1997)'
_computing_structure_solution 'SHELXS-97 (Sheldrick, 1990)'
_diffrn_ambient_temperature 100(2)
_diffrn_measured_fraction_theta_full 0.945
_diffrn_measured_fraction_theta_max 0.945
_diffrn_measurement_device_type 'CCD area detector'
_diffrn_measurement_method 'phi and omega scans'
_diffrn_radiation_monochromator graphite
_diffrn_radiation_source 'fine-focus sealed tube'
_diffrn_radiation_type MoK\a
_diffrn_radiation_wavelength 0.71073
_diffrn_reflns_av_R_equivalents 0.0213
_diffrn_reflns_av_sigmaI/netI 0.0380
_diffrn_reflns_limit_h_max 11
_diffrn_reflns_limit_h_min -11
_diffrn_reflns_limit_k_max 13
_diffrn_reflns_limit_k_min -13
_diffrn_reflns_limit_l_max 17
_diffrn_reflns_limit_l_min -16
_diffrn_reflns_number 9279
_diffrn_reflns_theta_full 30.01
_diffrn_reflns_theta_max 30.01
_diffrn_reflns_theta_min 1.79
_exptl_absorpt_coefficient_mu 0.940
_exptl_absorpt_correction_T_max 0.940
_exptl_absorpt_correction_T_min 0.870
_exptl_absorpt_correction_type multi-scan
_exptl_absorpt_process_details 'SADABS v2.03; (Sheldrick)'
_exptl_crystal_colour orange
_exptl_crystal_density_diffrn 1.623
_exptl_crystal_density_meas 0
_exptl_crystal_density_method 'not measured'
_exptl_crystal_description plate
_exptl_crystal_F_000 420
_exptl_crystal_size_max 0.32
_exptl_crystal_size_mid 0.16
_exptl_crystal_size_min 0.06
_refine_diff_density_max 0.541
_refine_diff_density_min -0.400
_refine_diff_density_rms 0.071
_refine_ls_extinction_method none
_refine_ls_goodness_of_fit_ref 1.028
_refine_ls_hydrogen_treatment mixed
_refine_ls_matrix_type full
_refine_ls_number_parameters 252
_refine_ls_number_reflns 4706
_refine_ls_number_restraints 0
_refine_ls_restrained_S_all 1.028
_refine_ls_R_factor_all 0.0476
_refine_ls_R_factor_gt 0.0336
_refine_ls_shift/su_max 0.001
_refine_ls_shift/su_mean 0.000
_refine_ls_structure_factor_coef Fsqd
_refine_ls_weighting_details 'calc w=1/[\s^2^(Fo^2^)+(0.0434P)^2^+0.1725P] where P=(Fo^2^+2Fc^2^)/3'
_refine_ls_weighting_scheme calc
_refine_ls_wR_factor_gt 0.0775
_refine_ls_wR_factor_ref 0.0833
_reflns_number_gt 3826
_reflns_number_total 4706
_reflns_threshold_expression >2sigma(I)
_cod_data_source_file om7006425-file001.cif
_cod_data_source_block 2i
_cod_depositor_comments
;
The following automatic conversions were performed:

'_symmetry_cell_setting' value 'Triclinic' changed to 'triclinic'
according to /home/saulius/struct/CIF-dictionaries/cif_core.dic
dictionary named 'cif_core.dic' version 2.4.1 from 2010-06-29.

Automatic conversion script
Id: cif_fix_values 1715 2011-07-08 13:25:40Z adriana 
;
_cod_original_sg_symbol_H-M P-1
_cod_database_code 4073813

loop_
_symmetry_equiv_pos_as_xyz
'x, y, z'
'-x, -y, -z'

loop_
_atom_site_label
_atom_site_type_symbol
_atom_site_fract_x
_atom_site_fract_y
_atom_site_fract_z
_atom_site_U_iso_or_equiv
_atom_site_adp_type
_atom_site_occupancy
_atom_site_symmetry_multiplicity
_atom_site_calc_flag
_atom_site_refinement_flags
C1 C 0.5221(2) 0.46413(19) 0.26150(14) 0.0159(3) Uani 1 1 d .
C2 C 0.4726(2) 0.61003(19) 0.30010(14) 0.0156(3) Uani 1 1 d .
H2 H 0.470(2) 0.664(2) 0.2488(16) 0.012(4) Uiso 1 1 d .
C3 C 0.4165(2) 0.66059(19) 0.41416(14) 0.0161(3) Uani 1 1 d .
H3 H 0.469(2) 0.635(2) 0.4737(17) 0.018(5) Uiso 1 1 d .
C4 C 0.34321(19) 0.80044(18) 0.46008(14) 0.0155(3) Uani 1 1 d .
C5 C 0.3046(2) 0.84901(19) 0.57632(14) 0.0170(3) Uani 1 1 d .
H5 H 0.3250 0.7918 0.6238 0.020 Uiso 1 1 calc R
C6 C 0.2364(2) 0.98088(19) 0.62296(15) 0.0173(3) Uani 1 1 d .
C7 C 0.2065(2) 1.06736(19) 0.55610(16) 0.0194(3) Uani 1 1 d .
H7 H 0.1603 1.1574 0.5887 0.023 Uiso 1 1 calc R
C8 C 0.2452(2) 1.02026(19) 0.44076(16) 0.0201(3) Uani 1 1 d .
H8 H 0.2260 1.0787 0.3940 0.024 Uiso 1 1 calc R
C9 C 0.3119(2) 0.88793(19) 0.39318(15) 0.0180(3) Uani 1 1 d .
H9 H 0.3366 0.8564 0.3138 0.022 Uiso 1 1 calc R
C10 C 0.6014(2) 0.3998(2) 0.15199(14) 0.0176(3) Uani 1 1 d .
C11 C 0.6668(2) 0.4912(2) 0.09002(15) 0.0203(3) Uani 1 1 d .
H11 H 0.6519 0.5949 0.1136 0.024 Uiso 1 1 calc R
C12 C 0.7540(2) 0.4312(2) -0.00626(16) 0.0271(4) Uani 1 1 d .
H12 H 0.7991 0.4942 -0.0480 0.033 Uiso 1 1 calc R
C13 C 0.7755(3) 0.2801(3) -0.04156(16) 0.0306(4) Uani 1 1 d .
H13 H 0.8360 0.2397 -0.1070 0.037 Uiso 1 1 calc R
C14 C 0.7083(3) 0.1879(2) 0.01883(18) 0.0337(5) Uani 1 1 d .
H14 H 0.7219 0.0837 -0.0059 0.040 Uiso 1 1 calc R
C15 C 0.6213(3) 0.2471(2) 0.11536(17) 0.0266(4) Uani 1 1 d .
H15 H 0.5754 0.1834 0.1564 0.032 Uiso 1 1 calc R
C16 C 0.1990(2) 1.0287(2) 0.74818(16) 0.0220(4) Uani 1 1 d .
C17 C 0.1990(2) 0.2714(2) 0.17114(16) 0.0225(4) Uani 1 1 d .
C18 C 0.1049(2) 0.53008(19) 0.27076(14) 0.0177(3) Uani 1 1 d .
C19 C 0.1713(2) 0.4014(2) 0.42274(16) 0.0218(4) Uani 1 1 d .
F1 F 0.34135(15) 1.08788(14) 0.82374(10) 0.0322(3) Uani 1 1 d .
F2 F 0.10373(16) 1.13658(14) 0.77674(10) 0.0354(3) Uani 1 1 d .
F3 F 0.11675(17) 0.91003(13) 0.77328(11) 0.0366(3) Uani 1 1 d .
Fe1 Fe 0.27024(3) 0.44438(3) 0.30401(2) 0.01509(7) Uani 1 1 d .
O1 O 0.49376(15) 0.38674(14) 0.33087(10) 0.0197(2) Uani 1 1 d .
O2 O 0.15303(18) 0.16802(16) 0.08682(13) 0.0347(3) Uani 1 1 d .
O3 O 0.00221(16) 0.58999(15) 0.25236(11) 0.0253(3) Uani 1 1 d .
O4 O 0.11254(19) 0.37638(17) 0.49849(13) 0.0325(3) Uani 1 1 d .

loop_
_atom_site_aniso_label
_atom_site_aniso_U_11
_atom_site_aniso_U_22
_atom_site_aniso_U_33
_atom_site_aniso_U_23
_atom_site_aniso_U_13
_atom_site_aniso_U_12
C1 0.0145(7) 0.0197(8) 0.0142(7) 0.0059(6) 0.0012(6) 0.0061(6)
C2 0.0144(7) 0.0158(7) 0.0164(8) 0.0055(6) 0.0018(6) 0.0038(6)
C3 0.0158(7) 0.0172(7) 0.0154(8) 0.0050(6) 0.0015(6) 0.0055(6)
C4 0.0124(7) 0.0140(7) 0.0176(8) 0.0032(6) 0.0008(6) 0.0022(6)
C5 0.0163(7) 0.0162(7) 0.0180(8) 0.0052(6) 0.0022(6) 0.0044(6)
C6 0.0148(7) 0.0160(7) 0.0183(8) 0.0027(6) 0.0035(6) 0.0035(6)
C7 0.0160(8) 0.0147(7) 0.0265(9) 0.0054(7) 0.0027(6) 0.0049(6)
C8 0.0202(8) 0.0179(8) 0.0242(9) 0.0098(7) 0.0005(7) 0.0047(6)
C9 0.0180(8) 0.0177(8) 0.0173(8) 0.0050(6) 0.0007(6) 0.0047(6)
C10 0.0157(7) 0.0230(8) 0.0140(8) 0.0048(6) 0.0018(6) 0.0078(6)
C11 0.0183(8) 0.0265(9) 0.0170(8) 0.0078(7) 0.0026(6) 0.0071(7)
C12 0.0238(9) 0.0417(11) 0.0173(9) 0.0113(8) 0.0054(7) 0.0089(8)
C13 0.0298(10) 0.0475(12) 0.0158(9) 0.0069(8) 0.0073(7) 0.0204(9)
C14 0.0442(12) 0.0333(11) 0.0269(10) 0.0065(8) 0.0119(9) 0.0246(9)
C15 0.0335(10) 0.0268(9) 0.0241(9) 0.0097(8) 0.0102(8) 0.0157(8)
C16 0.0226(9) 0.0197(8) 0.0234(9) 0.0055(7) 0.0068(7) 0.0079(7)
C17 0.0203(8) 0.0210(8) 0.0255(9) 0.0064(7) 0.0079(7) 0.0053(7)
C18 0.0192(8) 0.0175(8) 0.0141(8) 0.0037(6) 0.0031(6) 0.0016(6)
C19 0.0253(9) 0.0189(8) 0.0257(9) 0.0101(7) 0.0086(7) 0.0110(7)
F1 0.0315(6) 0.0400(7) 0.0196(6) 0.0044(5) -0.0004(5) 0.0076(5)
F2 0.0444(7) 0.0376(7) 0.0289(6) 0.0072(5) 0.0135(5) 0.0292(6)
F3 0.0489(7) 0.0266(6) 0.0324(7) 0.0092(5) 0.0228(6) 0.0023(5)
Fe1 0.01769(12) 0.01439(12) 0.01457(12) 0.00538(9) 0.00479(8) 0.00599(8)
O1 0.0240(6) 0.0231(6) 0.0174(6) 0.0101(5) 0.0057(5) 0.0122(5)
O2 0.0334(8) 0.0258(7) 0.0315(8) -0.0044(6) 0.0068(6) 0.0025(6)
O3 0.0220(6) 0.0302(7) 0.0237(7) 0.0085(6) -0.0012(5) 0.0088(5)
O4 0.0403(8) 0.0381(8) 0.0341(8) 0.0240(7) 0.0203(6) 0.0196(6)

loop_
_atom_type_symbol
_atom_type_description
_atom_type_scat_dispersion_real
_atom_type_scat_dispersion_imag
_atom_type_scat_source
C C 0.0033 0.0016 'International Tables Vol C Tables 4.2.6.8 and 6.1.1.4'
H H 0.0000 0.0000 'International Tables Vol C Tables 4.2.6.8 and 6.1.1.4'
O O 0.0106 0.0060 'International Tables Vol C Tables 4.2.6.8 and 6.1.1.4'
F F 0.0171 0.0103 'International Tables Vol C Tables 4.2.6.8 and 6.1.1.4'
Fe Fe 0.3463 0.8444 'International Tables Vol C Tables 4.2.6.8 and 6.1.1.4'

loop_
_geom_angle_atom_site_label_1
_geom_angle_atom_site_label_2
_geom_angle_atom_site_label_3
_geom_angle
O1 C1 C2 115.11(14)
O1 C1 C10 120.33(14)
C2 C1 C10 124.56(14)
O1 C1 Fe1 67.82(8)
C2 C1 Fe1 68.70(9)
C10 C1 Fe1 133.95(12)
C1 C2 C3 116.56(14)
C1 C2 Fe1 71.36(9)
C3 C2 Fe1 71.83(9)
C1 C2 H2 119.8(11)
C3 C2 H2 123.4(11)
Fe1 C2 H2 122.8(11)
C2 C3 C4 122.40(14)
C2 C3 Fe1 68.32(9)
C4 C3 Fe1 122.45(11)
C2 C3 H3 118.3(12)
C4 C3 H3 113.7(12)
Fe1 C3 H3 102.0(12)
C5 C4 C9 118.14(14)
C5 C4 C3 118.67(14)
C9 C4 C3 123.19(15)
C6 C5 C4 120.33(15)
C6 C5 H5 119.8
C4 C5 H5 119.8
C7 C6 C5 121.13(15)
C7 C6 C16 120.68(14)
C5 C6 C16 118.18(15)
C6 C7 C8 118.89(15)
C6 C7 H7 120.6
C8 C7 H7 120.6
C7 C8 C9 120.34(15)
C7 C8 H8 119.8
C9 C8 H8 119.8
C8 C9 C4 121.17(16)
C8 C9 H9 119.4
C4 C9 H9 119.4
C11 C10 C15 119.44(15)
C11 C10 C1 121.52(15)
C15 C10 C1 118.88(15)
C12 C11 C10 120.15(17)
C12 C11 H11 119.9
C10 C11 H11 119.9
C13 C12 C11 120.29(18)
C13 C12 H12 119.9
C11 C12 H12 119.9
C12 C13 C14 119.79(17)
C12 C13 H13 120.1
C14 C13 H13 120.1
C13 C14 C15 120.28(19)
C13 C14 H14 119.9
C15 C14 H14 119.9
C14 C15 C10 120.04(18)
C14 C15 H15 120.0
C10 C15 H15 120.0
F2 C16 F3 106.81(14)
F2 C16 F1 106.18(14)
F3 C16 F1 106.02(15)
F2 C16 C6 112.99(15)
F3 C16 C6 112.27(14)
F1 C16 C6 112.08(14)
O2 C17 Fe1 177.27(17)
O3 C18 Fe1 177.50(16)
O4 C19 Fe1 178.52(18)
C18 Fe1 C19 94.59(8)
C18 Fe1 C17 91.12(8)
C19 Fe1 C17 105.99(8)
C18 Fe1 O1 165.97(6)
C19 Fe1 O1 96.94(6)
C17 Fe1 O1 93.35(7)
C18 Fe1 C2 97.45(7)
C19 Fe1 C2 133.24(8)
C17 Fe1 C2 118.70(7)
O1 Fe1 C2 68.76(6)
C18 Fe1 C1 129.73(7)
C19 Fe1 C1 132.34(7)
C17 Fe1 C1 91.50(7)
O1 Fe1 C1 36.91(5)
C2 Fe1 C1 39.94(6)
C18 Fe1 C3 92.29(7)
C19 Fe1 C3 94.84(7)
C17 Fe1 C3 158.55(7)
O1 Fe1 C3 78.82(6)
C2 Fe1 C3 39.85(6)
C1 Fe1 C3 70.19(6)
C1 O1 Fe1 75.27(9)

loop_
_geom_bond_atom_site_label_1
_geom_bond_atom_site_label_2
_geom_bond_distance
C1 O1 1.3056(19)
C1 C2 1.424(2)
C1 C10 1.482(2)
C1 Fe1 2.1026(16)
C2 C3 1.425(2)
C2 Fe1 2.0673(16)
C2 H2 0.939(18)
C3 C4 1.477(2)
C3 Fe1 2.1138(17)
C3 H3 0.95(2)
C4 C5 1.397(2)
C4 C9 1.398(2)
C5 C6 1.393(2)
C5 H5 0.9500
C6 C7 1.387(2)
C6 C16 1.495(2)
C7 C8 1.387(2)
C7 H7 0.9500
C8 C9 1.391(2)
C8 H8 0.9500
C9 H9 0.9500
C10 C11 1.391(2)
C10 C15 1.393(2)
C11 C12 1.390(2)
C11 H11 0.9500
C12 C13 1.382(3)
C12 H12 0.9500
C13 C14 1.387(3)
C13 H13 0.9500
C14 C15 1.389(3)
C14 H14 0.9500
C15 H15 0.9500
C16 F2 1.3377(19)
C16 F3 1.338(2)
C16 F1 1.344(2)
C17 O2 1.134(2)
C17 Fe1 1.8348(18)
C18 O3 1.137(2)
C18 Fe1 1.7755(17)
C19 O4 1.135(2)
C19 Fe1 1.8180(18)
Fe1 O1 2.0132(12)

loop_
_geom_torsion_atom_site_label_1
_geom_torsion_atom_site_label_2
_geom_torsion_atom_site_label_3
_geom_torsion_atom_site_label_4
_geom_torsion
O1 C1 C2 C3 6.6(2)
C10 C1 C2 C3 -172.95(15)
Fe1 C1 C2 C3 57.55(13)
O1 C1 C2 Fe1 -50.94(12)
C10 C1 C2 Fe1 129.49(16)
C1 C2 C3 C4 -172.88(15)
Fe1 C2 C3 C4 -115.57(15)
C1 C2 C3 Fe1 -57.31(13)
C2 C3 C4 C5 -174.71(15)
Fe1 C3 C4 C5 101.89(16)
C2 C3 C4 C9 4.6(2)
Fe1 C3 C4 C9 -78.76(19)
C9 C4 C5 C6 0.2(2)
C3 C4 C5 C6 179.58(15)
C4 C5 C6 C7 -0.5(3)
C4 C5 C6 C16 -179.43(15)
C5 C6 C7 C8 0.2(3)
C16 C6 C7 C8 179.12(16)
C6 C7 C8 C9 0.4(3)
C7 C8 C9 C4 -0.7(3)
C5 C4 C9 C8 0.4(2)
C3 C4 C9 C8 -178.95(15)
O1 C1 C10 C11 -165.74(15)
C2 C1 C10 C11 13.8(3)
Fe1 C1 C10 C11 106.74(19)
O1 C1 C10 C15 9.6(2)
C2 C1 C10 C15 -170.82(17)
Fe1 C1 C10 C15 -77.9(2)
C15 C10 C11 C12 -1.2(3)
C1 C10 C11 C12 174.18(16)
C10 C11 C12 C13 0.4(3)
C11 C12 C13 C14 0.6(3)
C12 C13 C14 C15 -0.7(3)
C13 C14 C15 C10 -0.1(3)
C11 C10 C15 C14 1.0(3)
C1 C10 C15 C14 -174.45(17)
C7 C6 C16 F2 13.7(2)
C5 C6 C16 F2 -167.41(15)
C7 C6 C16 F3 134.55(17)
C5 C6 C16 F3 -46.5(2)
C7 C6 C16 F1 -106.25(18)
C5 C6 C16 F1 72.67(19)
C1 C2 Fe1 C18 -147.99(10)
C3 C2 Fe1 C18 84.61(10)
C1 C2 Fe1 C19 108.49(11)
C3 C2 Fe1 C19 -18.91(14)
C1 C2 Fe1 C17 -52.59(12)
C3 C2 Fe1 C17 -179.99(10)
C1 C2 Fe1 O1 29.29(8)
C3 C2 Fe1 O1 -98.11(10)
C3 C2 Fe1 C1 -127.40(14)
C1 C2 Fe1 C3 127.40(14)
O1 C1 Fe1 C18 173.70(9)
C2 C1 Fe1 C18 43.11(13)
C10 C1 Fe1 C18 -74.92(18)
O1 C1 Fe1 C19 19.79(14)
C2 C1 Fe1 C19 -110.81(12)
C10 C1 Fe1 C19 131.17(16)
O1 C1 Fe1 C17 -93.59(10)
C2 C1 Fe1 C17 135.82(10)
C10 C1 Fe1 C17 17.79(17)
C2 C1 Fe1 O1 -130.60(14)
C10 C1 Fe1 O1 111.38(19)
O1 C1 Fe1 C2 130.60(14)
C10 C1 Fe1 C2 -118.02(19)
O1 C1 Fe1 C3 97.84(10)
C2 C1 Fe1 C3 -32.76(9)
C10 C1 Fe1 C3 -150.78(17)
C2 C3 Fe1 C18 -98.90(10)
C4 C3 Fe1 C18 16.60(14)
C2 C3 Fe1 C19 166.30(10)
C4 C3 Fe1 C19 -78.20(14)
C2 C3 Fe1 C17 0.0(2)
C4 C3 Fe1 C17 115.5(2)
C2 C3 Fe1 O1 70.16(9)
C4 C3 Fe1 O1 -174.34(14)
C4 C3 Fe1 C2 115.51(17)
C2 C3 Fe1 C1 32.82(9)
C4 C3 Fe1 C1 148.33(14)
C2 C1 O1 Fe1 51.38(13)
C10 C1 O1 Fe1 -129.04(15)
C18 Fe1 O1 C1 -20.4(3)
C19 Fe1 O1 C1 -165.40(10)
C17 Fe1 O1 C1 88.03(10)
C2 Fe1 O1 C1 -31.53(10)
C3 Fe1 O1 C1 -71.82(10)
